data_2218079
loop_
_publ_author_name
'He, Yin-Ting'

_publ_section_title
;
 Bis{2-methoxy-6-[3-(methylamino)propyliminomethyl]phenolato}nickel(II)
 bis(perchlorate)
;
_journal_coeditor_code CI2578
_journal_issue 5
_journal_name_full 'Acta Crystallographica Section E'
_journal_page_first m646
_journal_page_last m647
_journal_paper_doi 10.1107/S1600536808009562
_journal_volume 64
_journal_year 2008
_chemical_formula_iupac '[Ni (C12 H18 N2 O2)2] (Cl O4)2'
_chemical_formula_moiety 'C24 H36 N4 Ni O4 2+, 2(Cl O4 -)'
_chemical_formula_sum 'C24 H36 Cl2 N4 Ni O12'
_chemical_formula_weight 702.18
_chemical_name_systematic
;
Bis{2-methoxy-6-[3-(methylamino)propyliminomethyl]phenolato}nickel(II)
bis(perchlorate)
;
_space_group_IT_number 61
_symmetry_cell_setting orthorhombic
_symmetry_space_group_name_Hall '-P 2ac 2ab'
_symmetry_space_group_name_H-M 'P b c a'
_atom_sites_solution_hydrogens geom
_atom_sites_solution_primary direct
_atom_sites_solution_secondary difmap
_audit_creation_method SHELXL-97
_cell_angle_alpha 90.00
_cell_angle_beta 90.00
_cell_angle_gamma 90.00
_cell_formula_units_Z 4
_cell_length_a 13.557(5)
_cell_length_b 13.302(5)
_cell_length_c 17.371(7)
_cell_measurement_reflns_used 3048
_cell_measurement_temperature 298(2)
_cell_measurement_theta_max 25.3
_cell_measurement_theta_min 2.3
_cell_volume 3133(2)
_computing_cell_refinement 'SAINT (Bruker, 1998)'
_computing_data_collection 'SMART (Bruker, 1998)'
_computing_data_reduction 'SAINT (Bruker, 1998)'
_computing_molecular_graphics 'SHELXTL (Sheldrick, 2008)'
_computing_publication_material 'SHELXL97 (Sheldrick, 2008)'
_computing_structure_refinement 'SHELXL97 (Sheldrick, 2008)'
_computing_structure_solution 'SHELXS97 (Sheldrick, 2008)'
_diffrn_ambient_temperature 298(2)
_diffrn_measured_fraction_theta_full 0.998
_diffrn_measured_fraction_theta_max 0.998
_diffrn_measurement_device_type 'Bruker SMART CCD area-detector'
_diffrn_measurement_method \w
_diffrn_radiation_monochromator graphite
_diffrn_radiation_source 'fine-focus sealed tube'
_diffrn_radiation_type MoK\a
_diffrn_radiation_wavelength 0.71073
_diffrn_reflns_av_R_equivalents 0.0421
_diffrn_reflns_av_sigmaI/netI 0.0320
_diffrn_reflns_limit_h_max 17
_diffrn_reflns_limit_h_min -8
_diffrn_reflns_limit_k_max 15
_diffrn_reflns_limit_k_min -16
_diffrn_reflns_limit_l_max 21
_diffrn_reflns_limit_l_min -19
_diffrn_reflns_number 16728
_diffrn_reflns_theta_full 26.61
_diffrn_reflns_theta_max 26.61
_diffrn_reflns_theta_min 2.44
_diffrn_standards_number 0
_exptl_absorpt_coefficient_mu 0.855
_exptl_absorpt_correction_T_max 0.8021
_exptl_absorpt_correction_T_min 0.7657
_exptl_absorpt_correction_type multi-scan
_exptl_absorpt_process_details '(SADABS; Sheldrick, 1996)'
_exptl_crystal_colour red
_exptl_crystal_density_diffrn 1.489
_exptl_crystal_density_method 'not measured'
_exptl_crystal_description Block
_exptl_crystal_F_000 1464
_exptl_crystal_size_max 0.33
_exptl_crystal_size_mid 0.28
_exptl_crystal_size_min 0.27
_refine_diff_density_max 0.966
_refine_diff_density_min -0.549
_refine_ls_extinction_coef 0.0023(6)
_refine_ls_extinction_expression Fc^*^=kFc[1+0.001xFc^2^\l^3^/sin(2\q)]^-1/4^
_refine_ls_extinction_method 'SHELXL97 (Sheldrick, 2008)'
_refine_ls_goodness_of_fit_ref 1.042
_refine_ls_hydrogen_treatment constr
_refine_ls_matrix_type full
_refine_ls_number_parameters 199
_refine_ls_number_reflns 3276
_refine_ls_number_restraints 0
_refine_ls_restrained_S_all 1.042
_refine_ls_R_factor_all 0.0854
_refine_ls_R_factor_gt 0.0554
_refine_ls_shift/su_max 0.001
_refine_ls_shift/su_mean 0.000
_refine_ls_structure_factor_coef Fsqd
_refine_ls_weighting_details 'calc w=1/[\s^2^(Fo^2^)+(0.0892P)^2^+4.466P] where P=(Fo^2^+2Fc^2^)/3'
_refine_ls_weighting_scheme calc
_refine_ls_wR_factor_gt 0.1609
_refine_ls_wR_factor_ref 0.1879
_reflns_number_gt 2125
_reflns_number_total 3276
_reflns_threshold_expression I>2\s(I)
_cod_data_source_file ci2578.cif
_cod_data_source_block I
_cod_depositor_comments
;
The following automatic conversions were performed:
'_symmetry_cell_setting' value 'Orthorhombic' changed to 'orthorhombic'
according to '/home/saulius/struct/CIF-dictionaries/cif_core.dic'
dictionary named 'cif_core.dic' version 2.4.1 from 2010-06-29.

Automatic conversion script
Id: cif_fix_enum 1527 2010-12-29 10:47:43Z saulius 

The following automatic conversions were performed:

'_symmetry_cell_setting' value 'Orthorhombic' changed to
'orthorhombic' according to
/home/saulius/struct/CIF-dictionaries/cif_core.dic dictionary named
'cif_core.dic' version 2.4.1 from 2010-06-29.

Automatic conversion script
Id: cif_fix_values 1715 2011-07-08 13:25:40Z adriana 
;
_cod_database_code 2218079
_cod_database_fobs_code 2218079

loop_
_symmetry_equiv_pos_as_xyz
'x, y, z'
'-x+1/2, -y, z+1/2'
'-x, y+1/2, -z+1/2'
'x+1/2, -y+1/2, -z'
'-x, -y, -z'
'x-1/2, y, -z-1/2'
'x, -y-1/2, z-1/2'
'-x-1/2, y-1/2, z'

loop_
_atom_site_type_symbol
_atom_site_label
_atom_site_fract_x
_atom_site_fract_y
_atom_site_fract_z
_atom_site_U_iso_or_equiv
_atom_site_adp_type
_atom_site_calc_flag
_atom_site_refinement_flags
_atom_site_occupancy
Ni Ni1 0.5000 0.5000 0.5000 0.0412(3) Uani d S 1
Cl Cl1 0.39978(9) 0.29292(9) 0.63654(7) 0.0623(4) Uani d . 1
O O1 0.5954(2) 0.5558(2) 0.56985(16) 0.0550(8) Uani d . 1
O O2 0.6861(3) 0.7085(3) 0.6382(2) 0.0792(11) Uani d . 1
O O3 0.4646(5) 0.3472(5) 0.5938(4) 0.178(3) Uani d . 1
O O4 0.4518(5) 0.2905(5) 0.7084(4) 0.169(3) Uani d . 1
O O5 0.3852(5) 0.1987(5) 0.6207(7) 0.260(6) Uani d . 1
O O6 0.3118(3) 0.3474(4) 0.6470(3) 0.1112(15) Uani d . 1
N N1 0.6046(3) 0.4103(3) 0.45407(18) 0.0497(8) Uani d . 1
N N2 0.4565(3) 0.4199(3) 0.2818(2) 0.0604(10) Uani d . 1
H H2A 0.4351 0.4211 0.3308 0.072 Uiso calc R 1
H H2B 0.4363 0.3615 0.2608 0.072 Uiso calc R 1
C C1 0.7430(4) 0.5058(3) 0.5061(2) 0.0549(11) Uani d . 1
C C2 0.6908(3) 0.5687(3) 0.5551(2) 0.0495(10) Uani d . 1
C C3 0.7427(4) 0.6482(4) 0.5911(2) 0.0586(11) Uani d . 1
C C4 0.8418(4) 0.6607(4) 0.5796(3) 0.0715(14) Uani d . 1
H H4 0.8747 0.7132 0.6040 0.086 Uiso calc R 1
C C5 0.8935(4) 0.5960(5) 0.5320(4) 0.0797(16) Uani d . 1
H H5 0.9611 0.6044 0.5251 0.096 Uiso calc R 1
C C6 0.8456(4) 0.5204(4) 0.4957(3) 0.0715(15) Uani d . 1
H H6 0.8806 0.4774 0.4634 0.086 Uiso calc R 1
C C7 0.6969(3) 0.4249(3) 0.4641(2) 0.0563(11) Uani d . 1
H H7 0.7391 0.3780 0.4418 0.068 Uiso calc R 1
C C8 0.5803(4) 0.3206(3) 0.4076(3) 0.0633(12) Uani d . 1
H H8A 0.5102 0.3074 0.4118 0.076 Uiso calc R 1
H H8B 0.6150 0.2630 0.4286 0.076 Uiso calc R 1
C C9 0.6073(4) 0.3317(4) 0.3228(3) 0.0731(15) Uani d . 1
H H9A 0.6786 0.3348 0.3187 0.088 Uiso calc R 1
H H9B 0.5858 0.2716 0.2959 0.088 Uiso calc R 1
C C10 0.5648(4) 0.4214(4) 0.2820(3) 0.0713(14) Uani d . 1
H H10A 0.5874 0.4823 0.3072 0.086 Uiso calc R 1
H H10B 0.5886 0.4226 0.2294 0.086 Uiso calc R 1
C C11 0.4092(6) 0.5042(4) 0.2391(4) 0.099(2) Uani d . 1
H H11A 0.4323 0.5671 0.2594 0.149 Uiso calc R 1
H H11B 0.3389 0.5002 0.2450 0.149 Uiso calc R 1
H H11C 0.4260 0.4997 0.1856 0.149 Uiso calc R 1
C C12 0.7201(6) 0.8047(4) 0.6537(4) 0.113(2) Uani d . 1
H H12A 0.7755 0.8010 0.6880 0.169 Uiso calc R 1
H H12B 0.6684 0.8433 0.6771 0.169 Uiso calc R 1
H H12C 0.7400 0.8363 0.6065 0.169 Uiso calc R 1

loop_
_atom_site_aniso_label
_atom_site_aniso_U_11
_atom_site_aniso_U_22
_atom_site_aniso_U_33
_atom_site_aniso_U_12
_atom_site_aniso_U_13
_atom_site_aniso_U_23
Ni1 0.0409(4) 0.0501(4) 0.0326(4) -0.0002(3) 0.0013(3) -0.0056(3)
Cl1 0.0584(7) 0.0553(6) 0.0733(8) -0.0012(5) 0.0005(6) 0.0103(5)
O1 0.0486(17) 0.073(2) 0.0437(15) -0.0064(14) 0.0031(13) -0.0133(14)
O2 0.082(3) 0.078(2) 0.078(2) -0.0215(19) 0.0081(19) -0.0288(19)
O3 0.144(5) 0.192(6) 0.197(6) 0.044(4) 0.085(5) 0.123(5)
O4 0.184(6) 0.177(6) 0.146(5) 0.022(5) -0.090(5) 0.013(4)
O5 0.145(6) 0.115(5) 0.519(17) 0.000(4) -0.079(7) -0.150(8)
O6 0.081(3) 0.119(4) 0.133(4) 0.035(3) 0.008(3) 0.024(3)
N1 0.057(2) 0.0515(19) 0.0406(18) 0.0053(16) -0.0010(15) -0.0024(14)
N2 0.078(3) 0.061(2) 0.0424(19) -0.008(2) 0.0029(18) -0.0111(17)
C1 0.047(2) 0.069(3) 0.049(2) 0.009(2) -0.0043(19) 0.009(2)
C2 0.046(2) 0.063(3) 0.039(2) 0.0010(19) -0.0043(17) 0.0042(18)
C3 0.062(3) 0.067(3) 0.046(2) -0.009(2) -0.004(2) 0.000(2)
C4 0.059(3) 0.083(4) 0.072(3) -0.016(3) -0.012(3) 0.008(3)
C5 0.044(3) 0.100(4) 0.095(4) -0.006(3) -0.007(3) 0.010(4)
C6 0.047(3) 0.094(4) 0.073(3) 0.012(3) 0.002(2) 0.005(3)
C7 0.054(3) 0.066(3) 0.049(2) 0.015(2) 0.000(2) 0.001(2)
C8 0.073(3) 0.049(2) 0.069(3) 0.008(2) -0.004(2) -0.006(2)
C9 0.071(3) 0.083(4) 0.065(3) 0.005(3) 0.004(2) -0.034(3)
C10 0.082(4) 0.082(4) 0.049(3) -0.019(3) 0.016(2) -0.019(2)
C11 0.140(6) 0.083(4) 0.075(4) 0.011(4) -0.027(4) 0.002(3)
C12 0.159(7) 0.066(4) 0.114(5) -0.024(4) 0.037(5) 0.007(4)

loop_
_atom_type_symbol
_atom_type_description
_atom_type_scat_dispersion_real
_atom_type_scat_dispersion_imag
_atom_type_scat_source
C C 0.0033 0.0016 'International Tables Vol C Tables 4.2.6.8 and 6.1.1.4'
H H 0.0000 0.0000 'International Tables Vol C Tables 4.2.6.8 and 6.1.1.4'
N N 0.0061 0.0033 'International Tables Vol C Tables 4.2.6.8 and 6.1.1.4'
O O 0.0106 0.0060 'International Tables Vol C Tables 4.2.6.8 and 6.1.1.4'
Cl Cl 0.1484 0.1585 'International Tables Vol C Tables 4.2.6.8 and 6.1.1.4'
Ni Ni 0.3393 1.1124 'International Tables Vol C Tables 4.2.6.8 and 6.1.1.4'

loop_
_geom_angle_atom_site_label_1
_geom_angle_atom_site_label_2
_geom_angle_atom_site_label_3
_geom_angle_site_symmetry_1
_geom_angle_site_symmetry_3
_geom_angle
_geom_angle_publ_flag
O1 Ni1 O1 5_666 . 180 y
O1 Ni1 N1 5_666 . 89.70(13) ?
O1 Ni1 N1 . . 90.30(14) y
O1 Ni1 N1 5_666 5_666 90.30(14) ?
O1 Ni1 N1 . 5_666 89.70(13) y
N1 Ni1 N1 . 5_666 180 y
O5 Cl1 O3 . . 119.7(6) ?
O5 Cl1 O6 . . 113.3(4) ?
O3 Cl1 O6 . . 110.2(3) ?
O5 Cl1 O4 . . 103.7(6) ?
O3 Cl1 O4 . . 99.8(5) ?
O6 Cl1 O4 . . 108.4(4) ?
C2 O1 Ni1 . . 125.7(2) ?
C3 O2 C12 . . 117.8(4) ?
C7 N1 C8 . . 114.5(4) ?
C7 N1 Ni1 . . 123.0(3) ?
C8 N1 Ni1 . . 122.5(3) ?
C10 N2 C11 . . 114.9(5) ?
C10 N2 H2A . . 108.5 ?
C11 N2 H2A . . 108.5 ?
C10 N2 H2B . . 108.5 ?
C11 N2 H2B . . 108.5 ?
H2A N2 H2B . . 107.5 ?
C2 C1 C6 . . 119.8(4) ?
C2 C1 C7 . . 122.6(4) ?
C6 C1 C7 . . 117.6(4) ?
O1 C2 C1 . . 122.4(4) ?
O1 C2 C3 . . 119.7(4) ?
C1 C2 C3 . . 117.9(4) ?
C4 C3 O2 . . 124.2(4) ?
C4 C3 C2 . . 120.9(5) ?
O2 C3 C2 . . 114.8(4) ?
C3 C4 C5 . . 120.6(5) ?
C3 C4 H4 . . 119.7 ?
C5 C4 H4 . . 119.7 ?
C6 C5 C4 . . 119.8(5) ?
C6 C5 H5 . . 120.1 ?
C4 C5 H5 . . 120.1 ?
C5 C6 C1 . . 120.9(5) ?
C5 C6 H6 . . 119.5 ?
C1 C6 H6 . . 119.5 ?
N1 C7 C1 . . 127.3(4) ?
N1 C7 H7 . . 116.3 ?
C1 C7 H7 . . 116.3 ?
N1 C8 C9 . . 113.3(4) ?
N1 C8 H8A . . 108.9 ?
C9 C8 H8A . . 108.9 ?
N1 C8 H8B . . 108.9 ?
C9 C8 H8B . . 108.9 ?
H8A C8 H8B . . 107.7 ?
C10 C9 C8 . . 116.1(4) ?
C10 C9 H9A . . 108.3 ?
C8 C9 H9A . . 108.3 ?
C10 C9 H9B . . 108.3 ?
C8 C9 H9B . . 108.3 ?
H9A C9 H9B . . 107.4 ?
N2 C10 C9 . . 111.9(4) ?
N2 C10 H10A . . 109.2 ?
C9 C10 H10A . . 109.2 ?
N2 C10 H10B . . 109.2 ?
C9 C10 H10B . . 109.2 ?
H10A C10 H10B . . 107.9 ?
N2 C11 H11A . . 109.5 ?
N2 C11 H11B . . 109.5 ?
H11A C11 H11B . . 109.5 ?
N2 C11 H11C . . 109.5 ?
H11A C11 H11C . . 109.5 ?
H11B C11 H11C . . 109.5 ?
O2 C12 H12A . . 109.5 ?
O2 C12 H12B . . 109.5 ?
H12A C12 H12B . . 109.5 ?
O2 C12 H12C . . 109.5 ?
H12A C12 H12C . . 109.5 ?
H12B C12 H12C . . 109.5 ?

loop_
_geom_bond_atom_site_label_1
_geom_bond_atom_site_label_2
_geom_bond_site_symmetry_2
_geom_bond_distance
_geom_bond_publ_flag
Ni1 O1 5_666 1.922(3) ?
Ni1 O1 . 1.922(3) y
Ni1 N1 . 2.018(3) y
Ni1 N1 5_666 2.018(3) ?
Cl1 O5 . 1.298(6) ?
Cl1 O3 . 1.358(5) ?
Cl1 O6 . 1.408(4) ?
Cl1 O4 . 1.434(5) ?
O1 C2 . 1.329(5) ?
O2 C3 . 1.378(6) ?
O2 C12 . 1.386(6) ?
N1 C7 . 1.278(5) ?
N1 C8 . 1.477(5) ?
N2 C10 . 1.469(7) ?
N2 C11 . 1.489(6) ?
N2 H2A . 0.90 ?
N2 H2B . 0.90 ?
C1 C2 . 1.389(6) ?
C1 C6 . 1.416(7) ?
C1 C7 . 1.443(6) ?
C2 C3 . 1.416(6) ?
C3 C4 . 1.369(7) ?
C4 C5 . 1.385(8) ?
C4 H4 . 0.93 ?
C5 C6 . 1.353(8) ?
C5 H5 . 0.93 ?
C6 H6 . 0.93 ?
C7 H7 . 0.93 ?
C8 C9 . 1.525(7) ?
C8 H8A . 0.97 ?
C8 H8B . 0.97 ?
C9 C10 . 1.502(8) ?
C9 H9A . 0.97 ?
C9 H9B . 0.97 ?
C10 H10A . 0.97 ?
C10 H10B . 0.97 ?
C11 H11A . 0.96 ?
C11 H11B . 0.96 ?
C11 H11C . 0.96 ?
C12 H12A . 0.96 ?
C12 H12B . 0.96 ?
C12 H12C . 0.96 ?

loop_
_geom_hbond_atom_site_label_D
_geom_hbond_atom_site_label_H
_geom_hbond_atom_site_label_A
_geom_hbond_site_symmetry_A
_geom_hbond_distance_DH
_geom_hbond_distance_HA
_geom_hbond_distance_DA
_geom_hbond_angle_DHA
N2 H2A O1 5_666 0.90 1.80 2.691(4) 170
N2 H2A O2 5_666 0.90 2.44 2.929(5) 114
N2 H2B O4 7_565 0.90 2.23 3.075(8) 157
